data_2002846
loop_
_publ_author_name
'Mevs, H'
'Mueller-Buschbaum, Hk'

_publ_section_title
;
Ba6 La2 Fe4 O15: Ein Oxymetallat mit einem neuen Strukturtyp
;
_journal_name_full 'Journal of the Less-Common Metals'
_journal_page_first 173
_journal_page_last 178
_journal_paper_doi 10.1016/0022-5088(90)90418-J
_journal_volume 157
_journal_year 1990
_chemical_formula_structural 'Ba6 La2 Fe4 O15'
_chemical_formula_sum 'Ba6 Fe4 La2 O15'
_chemical_name_systematic 'Barium lanthanum iron oxide (6/2/4/15)'
_space_group_IT_number 186
_symmetry_cell_setting hexagonal
_symmetry_Int_Tables_number 186
_symmetry_space_group_name_Hall 'P 6c -2c'
_symmetry_space_group_name_H-M 'P 63 m c'
_cell_angle_alpha 90
_cell_angle_beta 90
_cell_angle_gamma 120
_cell_formula_units_Z 2
_cell_length_a 11.904(10)
_cell_length_b 11.904(10)
_cell_length_c 7.111(2)
_cell_volume 872.7
_exptl_crystal_density_meas 5.9
_refine_ls_R_factor_all 0.032
_cod_database_code 2002846

loop_
_symmetry_equiv_pos_as_xyz
x,y,z
-y,x-y,z
y-x,-x,z
-y,-x,z
y-x,y,z
x,x-y,z
-x,-y,1/2+z
y,y-x,1/2+z
x-y,x,1/2+z
y,x,1/2+z
x-y,-y,1/2+z
-x,y-x,1/2+z

loop_
_atom_site_label
_atom_site_type_symbol
_atom_site_symmetry_multiplicity
_atom_site_Wyckoff_symbol
_atom_site_fract_x
_atom_site_fract_y
_atom_site_fract_z
_atom_site_occupancy
_atom_site_attached_hydrogens
_atom_site_calc_flag
Ba1 Ba2+ 2 a 0. 0. 0. 1. 0 d
Ba2 Ba2+ 2 b 0.3333 0.6667 0.4784(5) 1. 0 d
Ba3 Ba2+ 6 c 0.3471(1) 0.1735(1) 0.6648(4) 1. 0 d
Ba4 Ba2+ 6 c 0.9555(1) 0.4778(1) 0.3312(4) 0.33 0 d
La1 La3+ 6 c 0.9555(1) 0.4778(1) 0.3312(4) 0.67 0 d
Fe1 Fe3+ 6 c 0.1778(1) 0.8222(1) 0.6622(6) 1. 0 d
Fe2 Fe3+ 2 b 0.6667 0.3333 0.5238(8) 1. 0 d
O1 O2- 6 c 0.415(1) 0.585(1) 0.166(3) 1. 0 d
O2 O2- 6 c 0.752(1) 0.248(1) 0.340(3) 1. 0 d
O3 O2- 12 d 0.674(1) 0.066(1) 0.024(2) 1. 0 d
O4 O2- 6 c 0.806(2) 0.903(1) 0.762(3) 1. 0 d

loop_
_atom_type_symbol
_atom_type_oxidation_number
Ba2+ 2.000
La3+ 3.000
Fe3+ 3.000
O2- -2.000
